data_4086127
loop_
_publ_author_name
'Hupf, Emanuel'
'Lork, Enno'
'Mebs, Stefan'
'Beckmann, Jens'

_publ_section_title
;
 Sterically Congested 5-Diphenylphosphinoacenaphth-6-yl-silanes and
 -silanols
;
_journal_issue 15
_journal_name_full Organometallics
_journal_page_first 3873
_journal_paper_doi 10.1021/acs.organomet.5b00489
_journal_volume 34
_journal_year 2015
_chemical_formula_sum 'C26 H25 P S Si'
_chemical_formula_weight 428.58
_chemical_name_systematic
; 
 ? 
;
_space_group_IT_number 61
_symmetry_cell_setting orthorhombic
_symmetry_space_group_name_Hall '-P 2ac 2ab'
_symmetry_space_group_name_H-M 'P b c a'
_atom_sites_solution_hydrogens geom
_atom_sites_solution_primary direct
_atom_sites_solution_secondary difmap
_audit_creation_method SHELXL-97
_cell_angle_alpha 90.00
_cell_angle_beta 90.00
_cell_angle_gamma 90.00
_cell_formula_units_Z 8
_cell_length_a 14.6595(5)
_cell_length_b 16.7453(7)
_cell_length_c 18.1488(7)
_cell_measurement_reflns_used 9402
_cell_measurement_temperature 100(2)
_cell_measurement_theta_max 30.01
_cell_measurement_theta_min 2.64
_cell_volume 4455.1(3)
_computing_cell_refinement 'Bruker SAINT'
_computing_data_collection 'Bruker APEX2'
_computing_data_reduction 'Bruker SAINT'
_computing_molecular_graphics Diamond
_computing_publication_material WinGX
_computing_structure_refinement 'SHELXL-2013 (Sheldrick 2013)'
_computing_structure_solution 'SHELXS-97 (Sheldrick 2008)'
_diffrn_ambient_temperature 100(2)
_diffrn_measured_fraction_theta_full 0.999
_diffrn_measured_fraction_theta_max 0.999
_diffrn_measurement_device_type 'Bruker Venture D8'
_diffrn_measurement_method '2\q/\w scans'
_diffrn_radiation_monochromator graphite
_diffrn_radiation_source 'fine-focus sealed tube'
_diffrn_radiation_type MoK\a
_diffrn_radiation_wavelength 0.71073
_diffrn_reflns_av_R_equivalents 0.0928
_diffrn_reflns_av_sigmaI/netI 0.0410
_diffrn_reflns_limit_h_max 17
_diffrn_reflns_limit_h_min -20
_diffrn_reflns_limit_k_max 23
_diffrn_reflns_limit_k_min -23
_diffrn_reflns_limit_l_max 25
_diffrn_reflns_limit_l_min -25
_diffrn_reflns_number 83927
_diffrn_reflns_theta_full 30.03
_diffrn_reflns_theta_max 30.03
_diffrn_reflns_theta_min 2.43
_exptl_absorpt_coefficient_mu 0.281
_exptl_absorpt_correction_T_max 0.7460
_exptl_absorpt_correction_T_min 0.6434
_exptl_absorpt_correction_type empirical
_exptl_absorpt_process_details 'SADABS (Bruker, 2000)'
_exptl_crystal_colour colourless
_exptl_crystal_density_diffrn 1.278
_exptl_crystal_density_method 'not measured'
_exptl_crystal_description block
_exptl_crystal_F_000 1808
_exptl_crystal_size_max 0.1
_exptl_crystal_size_mid 0.1
_exptl_crystal_size_min 0.1
_refine_diff_density_max 0.476
_refine_diff_density_min -0.304
_refine_diff_density_rms 0.072
_refine_ls_extinction_method none
_refine_ls_goodness_of_fit_ref 1.051
_refine_ls_hydrogen_treatment mixed
_refine_ls_matrix_type full
_refine_ls_number_parameters 268
_refine_ls_number_reflns 6514
_refine_ls_number_restraints 0
_refine_ls_restrained_S_all 1.051
_refine_ls_R_factor_all 0.0688
_refine_ls_R_factor_gt 0.0424
_refine_ls_shift/su_max 3.038
_refine_ls_shift/su_mean 0.011
_refine_ls_structure_factor_coef Fsqd
_refine_ls_weighting_details 'calc w=1/[\s^2^(Fo^2^)+(0.0377P)^2^+3.6370P] where P=(Fo^2^+2Fc^2^)/3'
_refine_ls_weighting_scheme calc
_refine_ls_wR_factor_gt 0.0875
_refine_ls_wR_factor_ref 0.0976
_reflns_number_gt 4978
_reflns_number_total 6514
_reflns_threshold_expression >2sigma(I)
_cod_data_source_file om5b00489_si_002.cif
_cod_data_source_block 1S
_cod_depositor_comments
;
The following automatic conversions were performed:

'_symmetry_cell_setting' value 'Orthorhombic' changed to
'orthorhombic' according to
/usr/data/users/saulius/crontab/automatic-downloads/rss-feeds/ACS/lib/dictionaries/cif_core.dic
dictionary named 'cif_core.dic' version 2.4.2 from 2011-04-26.

Automatic conversion script
Id: cif_fix_values 3271 2015-04-21 07:52:19Z andrius 

 Adding full bibliography for 4086126--4086131.cif.
;
_cod_original_sg_symbol_H-M Pbca
_cod_database_code 4086127

loop_
_symmetry_equiv_pos_as_xyz
'x, y, z'
'x+1/2, -y+1/2, -z'
'-x, y+1/2, -z+1/2'
'-x+1/2, -y, z+1/2'
'-x, -y, -z'
'-x-1/2, y-1/2, z'
'x, -y-1/2, z-1/2'
'x-1/2, y, -z-1/2'

loop_
_atom_site_label
_atom_site_type_symbol
_atom_site_fract_x
_atom_site_fract_y
_atom_site_fract_z
_atom_site_U_iso_or_equiv
_atom_site_adp_type
_atom_site_occupancy
_atom_site_symmetry_multiplicity
_atom_site_calc_flag
_atom_site_refinement_flags
C21 C 0.01317(11) 0.68633(10) 0.60900(9) 0.0160(3) Uani 1 1 d .
H21 H 0.0440 0.7020 0.5666 0.019 Uiso 1 1 calc R
C4 C 0.33024(12) 1.05410(10) 0.71746(10) 0.0211(4) Uani 1 1 d .
H4A H 0.3902 1.0418 0.7354 0.032 Uiso 1 1 calc R
H4B H 0.2906 1.0651 0.7583 0.032 Uiso 1 1 calc R
H4C H 0.3331 1.1001 0.6860 0.032 Uiso 1 1 calc R
C3 C 0.36755(12) 0.94342(12) 0.58883(11) 0.0273(4) Uani 1 1 d .
H3A H 0.3834 0.9916 0.5632 0.041 Uiso 1 1 calc R
H3B H 0.3402 0.9064 0.5550 0.041 Uiso 1 1 calc R
H3C H 0.4216 0.9201 0.6096 0.041 Uiso 1 1 calc R
H1 H 0.2895(10) 0.9011(9) 0.7133(8) 0.000(4) Uiso 1 1 d .
P1 P 0.10975(3) 0.80913(2) 0.67559(2) 0.01023(9) Uani 1 1 d .
S1 S 0.21007(3) 0.78563(2) 0.60783(2) 0.01558(9) Uani 1 1 d .
Si1 Si 0.28485(3) 0.96699(3) 0.66417(2) 0.01387(10) Uani 1 1 d .
C15 C -0.08258(10) 1.01310(9) 0.60157(8) 0.0122(3) Uani 1 1 d .
C14 C 0.01264(10) 1.02643(9) 0.59944(8) 0.0105(3) Uani 1 1 d .
C12 C 0.11981(11) 1.12482(9) 0.55970(9) 0.0163(3) Uani 1 1 d .
H12 H 0.1347 1.1725 0.5364 0.020 Uiso 1 1 calc R
C19 C 0.08003(10) 0.97268(9) 0.62598(8) 0.0096(3) Uani 1 1 d .
C20 C 0.02856(10) 0.72640(9) 0.67525(9) 0.0122(3) Uani 1 1 d .
C18 C 0.04326(10) 0.89755(9) 0.65267(8) 0.0107(3) Uani 1 1 d .
C30 C 0.14258(10) 0.81788(9) 0.77189(8) 0.0125(3) Uani 1 1 d .
C16 C -0.11467(10) 0.94371(9) 0.63052(9) 0.0147(3) Uani 1 1 d .
H16 H -0.1770 0.9342 0.6342 0.018 Uiso 1 1 calc R
C32 C 0.12146(11) 0.87279(11) 0.89344(9) 0.0192(3) Uani 1 1 d .
H32 H 0.0916 0.9079 0.9250 0.023 Uiso 1 1 calc R
C25 C -0.01800(11) 0.70212(9) 0.73853(9) 0.0151(3) Uani 1 1 d .
H25 H -0.0082 0.7285 0.7829 0.018 Uiso 1 1 calc R
C10 C 0.17302(10) 1.00067(9) 0.62253(8) 0.0116(3) Uani 1 1 d .
C13 C 0.03128(11) 1.10170(9) 0.56771(8) 0.0133(3) Uani 1 1 d .
C34 C 0.23466(11) 0.77165(10) 0.87331(9) 0.0177(3) Uani 1 1 d .
H34 H 0.2808 0.7390 0.8915 0.021 Uiso 1 1 calc R
C23 C -0.09401(11) 0.59929(10) 0.66930(10) 0.0203(4) Uani 1 1 d .
H23 H -0.1349 0.5569 0.6672 0.024 Uiso 1 1 calc R
C31 C 0.09775(11) 0.87033(10) 0.81921(9) 0.0158(3) Uani 1 1 d .
H31 H 0.0521 0.9036 0.8012 0.019 Uiso 1 1 calc R
C35 C 0.21171(10) 0.76855(9) 0.79930(9) 0.0152(3) Uani 1 1 d .
H35 H 0.2422 0.7337 0.7679 0.018 Uiso 1 1 calc R
C2 C -0.13242(11) 1.08386(10) 0.56952(9) 0.0168(3) Uani 1 1 d .
H2A H -0.1737 1.1069 0.6055 0.020 Uiso 1 1 calc R
H2B H -0.1671 1.0683 0.5263 0.020 Uiso 1 1 calc R
C33 C 0.18910(11) 0.82341(10) 0.92055(9) 0.0187(3) Uani 1 1 d .
H33 H 0.2041 0.8248 0.9703 0.022 Uiso 1 1 calc R
C17 C -0.05094(10) 0.88673(9) 0.65476(9) 0.0135(3) Uani 1 1 d .
H17 H -0.0731 0.8388 0.6734 0.016 Uiso 1 1 calc R
C1 C -0.05643(11) 1.14380(10) 0.54883(9) 0.0178(3) Uani 1 1 d .
H1A H -0.0587 1.1566 0.4967 0.021 Uiso 1 1 calc R
H1B H -0.0625 1.1928 0.5769 0.021 Uiso 1 1 calc R
C11 C 0.18787(11) 1.07424(9) 0.58776(9) 0.0151(3) Uani 1 1 d .
H11 H 0.2480 1.0910 0.5828 0.018 Uiso 1 1 calc R
C22 C -0.04804(12) 0.62309(10) 0.60625(10) 0.0206(3) Uani 1 1 d .
H22 H -0.0582 0.5966 0.5620 0.025 Uiso 1 1 calc R
C24 C -0.07914(11) 0.63850(10) 0.73535(10) 0.0187(3) Uani 1 1 d .
H24 H -0.1100 0.6224 0.7776 0.022 Uiso 1 1 calc R

loop_
_atom_site_aniso_label
_atom_site_aniso_U_11
_atom_site_aniso_U_22
_atom_site_aniso_U_33
_atom_site_aniso_U_23
_atom_site_aniso_U_13
_atom_site_aniso_U_12
C21 0.0181(7) 0.0150(7) 0.0150(8) -0.0002(6) -0.0017(6) 0.0005(6)
C4 0.0238(9) 0.0205(8) 0.0191(8) 0.0025(7) -0.0041(7) -0.0086(7)
C3 0.0150(8) 0.0391(11) 0.0279(10) -0.0050(8) 0.0055(7) 0.0017(8)
P1 0.01089(17) 0.00839(17) 0.01141(18) -0.00040(14) -0.00010(14) 0.00097(13)
S1 0.01418(18) 0.01581(18) 0.01676(19) -0.00275(15) 0.00244(15) 0.00220(14)
Si1 0.01060(19) 0.0159(2) 0.0151(2) -0.00010(16) -0.00069(16) -0.00072(16)
C15 0.0136(7) 0.0122(7) 0.0106(7) -0.0035(6) -0.0016(6) 0.0039(5)
C14 0.0125(7) 0.0113(7) 0.0078(7) -0.0026(5) 0.0001(5) 0.0007(5)
C12 0.0207(8) 0.0126(7) 0.0157(8) 0.0050(6) 0.0018(6) -0.0020(6)
C19 0.0124(7) 0.0092(6) 0.0073(6) -0.0019(5) 0.0006(5) 0.0009(5)
C20 0.0132(7) 0.0082(6) 0.0153(7) 0.0004(6) -0.0019(6) 0.0006(5)
C18 0.0120(7) 0.0097(7) 0.0105(7) -0.0007(5) 0.0000(5) 0.0013(5)
C30 0.0130(7) 0.0115(7) 0.0129(7) 0.0001(6) -0.0009(6) -0.0021(6)
C16 0.0099(7) 0.0158(7) 0.0185(8) -0.0017(6) -0.0005(6) 0.0001(6)
C32 0.0181(8) 0.0235(9) 0.0158(8) -0.0048(7) 0.0003(6) -0.0023(6)
C25 0.0168(7) 0.0139(7) 0.0145(8) 0.0001(6) -0.0017(6) 0.0001(6)
C10 0.0117(7) 0.0124(7) 0.0108(7) -0.0016(6) 0.0017(5) 0.0007(5)
C13 0.0183(7) 0.0119(7) 0.0096(7) -0.0002(6) -0.0010(6) 0.0018(6)
C34 0.0163(7) 0.0148(8) 0.0219(8) 0.0061(6) -0.0072(6) -0.0036(6)
C23 0.0171(8) 0.0115(7) 0.0323(10) 0.0007(7) -0.0039(7) -0.0032(6)
C31 0.0155(7) 0.0166(7) 0.0151(7) -0.0010(6) -0.0012(6) 0.0018(6)
C35 0.0144(7) 0.0112(7) 0.0200(8) 0.0004(6) -0.0015(6) -0.0004(6)
C2 0.0162(7) 0.0163(8) 0.0178(8) 0.0018(6) -0.0021(6) 0.0049(6)
C33 0.0185(8) 0.0234(9) 0.0143(7) 0.0021(6) -0.0046(6) -0.0093(7)
C17 0.0134(7) 0.0107(7) 0.0163(7) 0.0008(6) 0.0010(6) -0.0007(6)
C1 0.0202(8) 0.0147(7) 0.0184(8) 0.0039(6) -0.0036(6) 0.0032(6)
C11 0.0144(7) 0.0161(8) 0.0147(7) 0.0009(6) 0.0024(6) -0.0033(6)
C22 0.0222(8) 0.0169(8) 0.0225(9) -0.0054(7) -0.0054(7) -0.0008(7)
C24 0.0179(8) 0.0166(8) 0.0216(9) 0.0073(7) -0.0002(6) -0.0014(6)

loop_
_atom_type_symbol
_atom_type_description
_atom_type_scat_dispersion_real
_atom_type_scat_dispersion_imag
_atom_type_scat_source
C C 0.0033 0.0016 'International Tables Vol C Tables 4.2.6.8 and 6.1.1.4'
H H 0.0000 0.0000 'International Tables Vol C Tables 4.2.6.8 and 6.1.1.4'
Si Si 0.0817 0.0704 'International Tables Vol C Tables 4.2.6.8 and 6.1.1.4'
P P 0.1023 0.0942 'International Tables Vol C Tables 4.2.6.8 and 6.1.1.4'
S S 0.1246 0.1234 'International Tables Vol C Tables 4.2.6.8 and 6.1.1.4'

loop_
_geom_angle_atom_site_label_1
_geom_angle_atom_site_label_2
_geom_angle_atom_site_label_3
_geom_angle
C22 C21 C20 120.14(15)
C30 P1 C18 107.20(7)
C30 P1 C20 103.70(7)
C18 P1 C20 105.50(7)
C30 P1 S1 114.91(5)
C18 P1 S1 114.97(5)
C20 P1 S1 109.58(5)
C3 Si1 C4 108.16(9)
C3 Si1 C10 109.44(8)
C4 Si1 C10 106.39(8)
C16 C15 C14 119.15(14)
C16 C15 C2 130.76(14)
C14 C15 C2 110.09(13)
C13 C14 C15 110.06(13)
C13 C14 C19 124.69(14)
C15 C14 C19 125.25(14)
C13 C12 C11 117.82(14)
C14 C19 C10 115.87(13)
C14 C19 C18 113.83(13)
C10 C19 C18 130.29(13)
C21 C20 C25 119.32(14)
C21 C20 P1 118.23(12)
C25 C20 P1 122.45(12)
C17 C18 C19 119.32(13)
C17 C18 P1 114.74(11)
C19 C18 P1 125.61(11)
C31 C30 C35 119.67(14)
C31 C30 P1 121.22(12)
C35 C30 P1 119.06(12)
C15 C16 C17 118.11(14)
C33 C32 C31 120.41(16)
C24 C25 C20 120.18(15)
C11 C10 C19 116.88(14)
C11 C10 Si1 107.90(11)
C19 C10 Si1 134.81(12)
C12 C13 C14 118.78(14)
C12 C13 C1 131.01(14)
C14 C13 C1 110.21(13)
C35 C34 C33 120.30(15)
C24 C23 C22 120.13(15)
C32 C31 C30 119.83(15)
C34 C35 C30 119.89(15)
C15 C2 C1 104.76(12)
C32 C33 C34 119.90(15)
C18 C17 C16 124.19(14)
C13 C1 C2 104.83(12)
C10 C11 C12 125.67(14)
C23 C22 C21 120.23(16)
C23 C24 C25 120.00(16)

loop_
_geom_bond_atom_site_label_1
_geom_bond_atom_site_label_2
_geom_bond_distance
C21 C22 1.389(2)
C21 C20 1.395(2)
C4 Si1 1.8723(17)
C3 Si1 1.8695(18)
P1 C30 1.8187(16)
P1 C18 1.8208(15)
P1 C20 1.8263(15)
P1 S1 1.9570(5)
Si1 C10 1.8912(16)
C15 C16 1.359(2)
C15 C14 1.414(2)
C15 C2 1.509(2)
C14 C13 1.412(2)
C14 C19 1.421(2)
C12 C13 1.362(2)
C12 C11 1.404(2)
C19 C10 1.443(2)
C19 C18 1.452(2)
C20 C25 1.396(2)
C18 C17 1.393(2)
C30 C31 1.393(2)
C30 C35 1.399(2)
C16 C17 1.406(2)
C32 C33 1.382(2)
C32 C31 1.392(2)
C25 C24 1.393(2)
C10 C11 1.401(2)
C13 C1 1.506(2)
C34 C35 1.386(2)
C34 C33 1.390(2)
C23 C24 1.384(2)
C23 C22 1.386(3)
C2 C1 1.546(2)
